data_7133438
loop_
_publ_author_name
'Meena, Shivam A.'
'Thakur, Deepika'
'Nandy, Abhijit'
'Ranjan, Rahul'
'Rai, Anubhav'
'Banerjee, Shibdas'
'Verma, Akhilesh K.'

_publ_section_title
;
 Transition-metal free, radical oxidation of 1,6-enyne cyclopropanation:
 synthesis of aza-bicyclo[4.1.0]heptane derivatives.
;
_journal_issue 69
_journal_name_full 'Chemical communications (Cambridge, England)'
_journal_page_first 9230
_journal_page_last 9233
_journal_paper_doi 10.1039/d4cc02639j
_journal_volume 60
_journal_year 2024
_chemical_formula_moiety 'C18 H15 N O3'
_chemical_formula_sum 'C18 H15 N O3'
_chemical_formula_weight 293.31
_space_group_crystal_system triclinic
_space_group_IT_number 2
_space_group_name_Hall '-P 1'
_space_group_name_H-M_alt 'P -1'
_atom_sites_solution_hydrogens geom
_atom_sites_solution_primary dual
_audit_creation_date 2024-02-04
_audit_creation_method
;
Olex2 1.3
(compiled 2020.11.12 svn.r5f609507 for OlexSys, GUI svn.r6408)
;
_audit_update_record
;
2024-02-04 deposited with the CCDC.	2024-07-31 downloaded from the CCDC.
;
_cell_angle_alpha 103.773(4)
_cell_angle_beta 97.032(3)
_cell_angle_gamma 114.529(4)
_cell_formula_units_Z 4
_cell_length_a 10.6199(4)
_cell_length_b 10.8504(5)
_cell_length_c 15.1555(6)
_cell_measurement_reflns_used 7219
_cell_measurement_temperature 293(2)
_cell_measurement_theta_max 26.8660
_cell_measurement_theta_min 3.5090
_cell_volume 1493.92(13)
_computing_cell_refinement 'CrysAlisPro 1.171.42.49 (Rigaku OD, 2022)'
_computing_data_collection 'CrysAlisPro 1.171.42.49 (Rigaku OD, 2022)'
_computing_data_reduction 'CrysAlisPro 1.171.42.49 (Rigaku OD, 2022)'
_computing_molecular_graphics 'Olex2 1.3 (Dolomanov et al., 2009)'
_computing_publication_material 'Olex2 1.3 (Dolomanov et al., 2009)'
_computing_structure_refinement 'SHELXL 2016/4 (Sheldrick, 2015)'
_computing_structure_solution 'SHELXT 2014/5 (Sheldrick, 2014)'
_diffrn_ambient_temperature 293(2)
_diffrn_detector 'Hybrid Pixel Array Detector'
_diffrn_detector_area_resol_mean 10.0000
_diffrn_detector_type HyPix
_diffrn_measured_fraction_theta_full 0.998
_diffrn_measured_fraction_theta_max 0.998
_diffrn_measurement_details
;
List of Runs (angles in degrees, time in seconds):

  # Type    Start    End  Width  t~exp~   \w     \q     \k     \f   Frames
#--------------------------------------------------------------------------
  1  \w      3.00  69.00   0.50    5.00    --    5.23  73.00  85.00  132
  2  \w    -64.00  25.00   0.50    5.00    --    5.23 -73.00 -43.00  178
  3  \w    -16.00  10.00   0.50    5.00    --   -4.91 -99.00 -60.00   52
  4  \w    -22.00  27.00   0.50    5.00    --   -4.91 -99.00 150.00   98
  5  \w    -23.00  28.00   0.50    5.00    --   -4.91 -99.00  30.00  102
  6  \w    -48.00  10.00   0.50    5.00    --    5.23 -57.00  30.00  116
  7  \w     12.00  38.00   0.50    5.00    --    5.23 -99.00-120.00   52
  8  \w     -1.00  47.00   0.50    5.00    --    5.23  38.00-120.00   96
  9  \w    -22.00   3.00   0.50    5.00    --    5.23 -99.00-120.00   50
;
_diffrn_measurement_device 'four-circle diffractometer'
_diffrn_measurement_device_type 'XtaLAB Synergy, Single source at home/near, HyPix'
_diffrn_measurement_method '\w scans'
_diffrn_orient_matrix_type 'CrysAlisPro convention (1999,Acta A55,543-557)'
_diffrn_orient_matrix_UB_11 -0.0322609000
_diffrn_orient_matrix_UB_12 -0.0131420000
_diffrn_orient_matrix_UB_13 0.0373303000
_diffrn_orient_matrix_UB_21 0.0094341000
_diffrn_orient_matrix_UB_22 0.0711006000
_diffrn_orient_matrix_UB_23 0.0143476000
_diffrn_orient_matrix_UB_31 -0.0679747000
_diffrn_orient_matrix_UB_32 -0.0228916000
_diffrn_orient_matrix_UB_33 -0.0296296000
_diffrn_radiation_monochromator mirror
_diffrn_radiation_probe x-ray
_diffrn_radiation_type 'Mo K\a'
_diffrn_radiation_wavelength 0.71073
_diffrn_reflns_av_R_equivalents 0.0447
_diffrn_reflns_av_unetI/netI 0.0486
_diffrn_reflns_Laue_measured_fraction_full 0.998
_diffrn_reflns_Laue_measured_fraction_max 0.998
_diffrn_reflns_limit_h_max 13
_diffrn_reflns_limit_h_min -13
_diffrn_reflns_limit_k_max 12
_diffrn_reflns_limit_k_min -13
_diffrn_reflns_limit_l_max 18
_diffrn_reflns_limit_l_min -18
_diffrn_reflns_number 21311
_diffrn_reflns_point_group_measured_fraction_full 0.998
_diffrn_reflns_point_group_measured_fraction_max 0.998
_diffrn_reflns_theta_full 25.242
_diffrn_reflns_theta_max 26.371
_diffrn_reflns_theta_min 3.130
_diffrn_source 'micro-focus sealed X-ray tube'
_diffrn_source_type 'PhotonJet (Mo) X-ray Source'
_exptl_absorpt_coefficient_mu 0.089
_exptl_absorpt_correction_T_max 1.00000
_exptl_absorpt_correction_T_min 0.88031
_exptl_absorpt_correction_type multi-scan
_exptl_absorpt_process_details
;
CrysAlisPro 1.171.42.49 (Rigaku Oxford Diffraction, 2022)
Empirical absorption correction using spherical harmonics,
implemented in SCALE3 ABSPACK scaling algorithm.
;
_exptl_crystal_density_diffrn 1.304
_exptl_crystal_description block
_exptl_crystal_F_000 616
_refine_diff_density_max 0.572
_refine_diff_density_min -0.277
_refine_diff_density_rms 0.042
_refine_ls_extinction_method none
_refine_ls_goodness_of_fit_ref 1.070
_refine_ls_hydrogen_treatment constr
_refine_ls_matrix_type full
_refine_ls_number_parameters 383
_refine_ls_number_reflns 6120
_refine_ls_number_restraints 28
_refine_ls_restrained_S_all 1.070
_refine_ls_R_factor_all 0.1049
_refine_ls_R_factor_gt 0.0652
_refine_ls_shift/su_max 0.000
_refine_ls_shift/su_mean 0.000
_refine_ls_structure_factor_coef Fsqd
_refine_ls_weighting_details 'w=1/[\s^2^(Fo^2^)+(0.1019P)^2^+0.2925P] where P=(Fo^2^+2Fc^2^)/3'
_refine_ls_weighting_scheme calc
_refine_ls_wR_factor_gt 0.1858
_refine_ls_wR_factor_ref 0.2094
_reflns_Friedel_coverage 0.000
_reflns_number_gt 3685
_reflns_number_total 6120
_reflns_threshold_expression 'I > 2\s(I)'
_cod_data_source_file d4cc02639j2.cif
_cod_data_source_block smt-317_auto
_cod_depositor_comments 'Adding full bibliography for 7133436--7133438.cif.'
_cod_original_cell_volume 1493.92(12)
_cod_database_code 7133438
_shelx_shelxl_version_number 2016/4
_chemical_oxdiff_formula 'C H N O'
_chemical_oxdiff_usercomment 14-09-2023
_shelx_space_group_comment
;
The symmetry employed for this shelxl refinement is uniquely defined
by the following loop, which should always be used as a source of
symmetry information in preference to the above space-group names.
They are only intended as comments.
;
_olex2_refinement_description
;
1. Restrained distances
 C9-C10 \\sim C8-C7 \\sim C6-C5
 with sigma of 0.02
2. Restrained planarity
 C10, C9, C8, C7, C6, C5
 with sigma of 0.1
3. Rigid bond restraints
 C9, C10, C5, C4, C3
 with sigma for 1-2 distances of 0.01 and sigma for 1-3 distances of 0.01
4. Uiso/Uaniso restraints and constraints
C3 \\sim C4 \\sim C5 \\sim C10 \\sim C9: within 1.4A with sigma of 0.04 and
sigma for terminal atoms of 0.08 within 1.4A
Uanis(C21) = Uanis(C22) = Uanis(C23)
Uanis(C9) = Uanis(C10)
5. Rigid body (RIGU) restrains
 C9, C10
 with sigma for 1-2 distances of 0.004 and sigma for 1-3 distances of 0.004
6.a Secondary CH2 refined with riding coordinates:
 C16(H16A,H16B), C31(H31A,H31B)
6.b Aromatic/amide H refined with riding coordinates:
 C20(H20), C21(H21), C9(H9), C25(H25), C22(H22), C2(H2), C26(H26), C28(H28),
 C27(H27), C6(H6), C4(H4), C8(H8), C3(H3), C7(H7)
6.c Idealised Me refined as rotating group:
 C18(H18A,H18B,H18C), C17(H17A,H17B,H17C), C36(H36A,H36B,H36C), C35(H35A,H35B,
 H35C)
;
_olex2_submission_special_instructions 'No special instructions were received'
_oxdiff_exptl_absorpt_empirical_details
;
Empirical correction (ABSPACK) includes:
- Absorption correction using spherical harmonics
- Frame scaling
;
_oxdiff_exptl_absorpt_empirical_full_max 1.350
_oxdiff_exptl_absorpt_empirical_full_min 0.818

loop_
_space_group_symop_operation_xyz
'x, y, z'
'-x, -y, -z'

loop_
_atom_site_label
_atom_site_type_symbol
_atom_site_fract_x
_atom_site_fract_y
_atom_site_fract_z
_atom_site_U_iso_or_equiv
_atom_site_adp_type
_atom_site_occupancy
_atom_site_site_symmetry_order
_atom_site_calc_flag
_atom_site_refinement_flags_posn
_atom_site_refinement_flags_adp
_atom_site_refinement_flags_occupancy
_atom_site_disorder_assembly
_atom_site_disorder_group
O5 O -0.0622(2) 0.3848(2) 0.54590(14) 0.0668(5) Uani 1 1 d . . . . .
O4 O 0.17114(19) 0.5948(2) 0.67957(14) 0.0664(5) Uani 1 1 d . . . . .
O3 O 0.4022(2) 0.4379(2) 0.66718(14) 0.0713(6) Uani 1 1 d . . . . .
O6 O -0.0332(2) 0.8861(2) 0.68591(18) 0.0837(7) Uani 1 1 d . . . . .
O1 O 0.3211(2) 0.6637(2) 0.92874(15) 0.0820(7) Uani 1 1 d . . . . .
N1 N 0.3719(2) 0.5458(2) 0.80417(15) 0.0572(6) Uani 1 1 d . . . . .
N2 N 0.0671(2) 0.7406(2) 0.69346(15) 0.0547(6) Uani 1 1 d . . . . .
O2 O 0.0382(2) 0.4886(2) 0.84860(19) 0.0931(8) Uani 1 1 d . . . . .
C13 C -0.2079(2) 0.4916(3) 0.59220(17) 0.0480(6) Uani 1 1 d . . . . .
C12 C -0.0721(3) 0.4849(3) 0.59339(17) 0.0484(6) Uani 1 1 d . . . . .
C14 C -0.1954(2) 0.6403(3) 0.63350(17) 0.0495(6) Uani 1 1 d . . . . .
C23 C 0.7689(3) 0.7908(3) 0.8871(2) 0.0656(5) Uani 1 1 d . . . . .
C11 C 0.0666(3) 0.6108(3) 0.66007(18) 0.0505(6) Uani 1 1 d . . . . .
C15 C -0.0518(3) 0.7651(3) 0.67007(19) 0.0553(6) Uani 1 1 d . . . . .
C16 C -0.2295(3) 0.5384(3) 0.68920(18) 0.0564(7) Uani 1 1 d . . . . .
H16A H -0.325981 0.495928 0.697045 0.068 Uiso 1 1 calc R U . . .
H16B H -0.155347 0.558451 0.742650 0.068 Uiso 1 1 calc R U . . .
C33 C 0.3273(3) 0.4302(3) 0.72171(19) 0.0544(6) Uani 1 1 d . . . . .
C24 C 0.6340(3) 0.6710(3) 0.86925(18) 0.0580(7) Uani 1 1 d . . . . .
C32 C 0.1932(3) 0.2974(3) 0.70784(19) 0.0560(6) Uani 1 1 d . . . . .
C30 C 0.1240(3) 0.4504(3) 0.8249(2) 0.0604(7) Uani 1 1 d . . . . .
C10 C 0.2971(3) 0.9543(3) 0.7182(2) 0.0640(5) Uani 1 1 d D U . . .
C34 C 0.0863(3) 0.3060(3) 0.7657(2) 0.0584(7) Uani 1 1 d . . . . .
C18 C -0.3112(3) 0.6724(3) 0.5926(2) 0.0665(8) Uani 1 1 d . . . . .
H18A H -0.299051 0.686812 0.533500 0.100 Uiso 1 1 calc R U . . .
H18B H -0.304953 0.757174 0.635008 0.100 Uiso 1 1 calc R U . . .
H18C H -0.403183 0.593406 0.583295 0.100 Uiso 1 1 calc R U . . .
C1 C 0.1997(3) 0.8625(3) 0.7564(2) 0.0609(7) Uani 1 1 d . . . . .
C19 C 0.5125(3) 0.6713(3) 0.82281(19) 0.0584(7) Uani 1 1 d . . . . .
C20 C 0.5213(3) 0.7822(3) 0.7949(2) 0.0649(7) Uani 1 1 d . . . . .
H20 H 0.438038 0.778743 0.764169 0.078 Uiso 1 1 calc R U . . .
C29 C 0.2815(3) 0.5628(3) 0.85895(19) 0.0592(7) Uani 1 1 d . . . . .
C17 C -0.3326(3) 0.3815(3) 0.5109(2) 0.0674(8) Uani 1 1 d . . . . .
H17A H -0.325512 0.411668 0.456286 0.101 Uiso 1 1 calc R U . . .
H17B H -0.420481 0.371708 0.526517 0.101 Uiso 1 1 calc R U . . .
H17C H -0.331106 0.291188 0.498251 0.101 Uiso 1 1 calc R U . . .
C21 C 0.6521(3) 0.9033(3) 0.8106(2) 0.0656(5) Uani 1 1 d . . . . .
H21 H 0.655606 0.979009 0.790525 0.079 Uiso 1 1 calc R U . . .
C9 C 0.2784(3) 0.9337(3) 0.6205(2) 0.0640(5) Uani 1 1 d D U . . .
H9 H 0.196384 0.858371 0.577695 0.077 Uiso 1 1 calc R U . . .
C25 C 0.6300(3) 0.5527(3) 0.89911(19) 0.0668(8) Uani 1 1 d . . . . .
H25 H 0.543487 0.472643 0.889702 0.080 Uiso 1 1 calc R U . . .
C22 C 0.7749(3) 0.9081(3) 0.8562(2) 0.0656(5) Uani 1 1 d . . . . .
H22 H 0.862389 0.987718 0.867100 0.079 Uiso 1 1 calc R U . . .
C5 C 0.4212(3) 1.0724(3) 0.7815(2) 0.0738(9) Uani 1 1 d D U . . .
C36 C 0.1370(3) 0.1956(3) 0.6093(2) 0.0742(9) Uani 1 1 d . . . . .
H36A H 0.105469 0.237627 0.568041 0.111 Uiso 1 1 calc R U . . .
H36B H 0.058143 0.108022 0.606919 0.111 Uiso 1 1 calc R U . . .
H36C H 0.211451 0.176208 0.589931 0.111 Uiso 1 1 calc R U . . .
C31 C 0.1835(3) 0.2439(3) 0.7908(2) 0.0668(8) Uani 1 1 d . . . . .
H31A H 0.261525 0.299784 0.846882 0.080 Uiso 1 1 calc R U . . .
H31B H 0.140886 0.141316 0.778507 0.080 Uiso 1 1 calc R U . . .
C2 C 0.2221(3) 0.8817(4) 0.8490(2) 0.0732(9) Uani 1 1 d . . . . .
H2 H 0.156089 0.816733 0.871347 0.088 Uiso 1 1 calc R U . . .
C26 C 0.7544(4) 0.5606(4) 0.9410(2) 0.0748(9) Uani 1 1 d . . . . .
H26 H 0.752281 0.484192 0.959650 0.090 Uiso 1 1 calc R U . . .
C28 C 0.8930(3) 0.7932(4) 0.9321(2) 0.0753(9) Uani 1 1 d . . . . .
H28 H 0.980645 0.873350 0.944777 0.090 Uiso 1 1 calc R U . . .
C35 C -0.0719(3) 0.2092(3) 0.7251(3) 0.0827(10) Uani 1 1 d . . . . .
H35A H -0.108361 0.243772 0.680620 0.124 Uiso 1 1 calc R U . . .
H35B H -0.120297 0.208192 0.774566 0.124 Uiso 1 1 calc R U . . .
H35C H -0.087526 0.114021 0.694121 0.124 Uiso 1 1 calc R U . . .
C27 C 0.8869(4) 0.6807(4) 0.9572(2) 0.0843(10) Uani 1 1 d . . . . .
H27 H 0.970528 0.682201 0.985493 0.101 Uiso 1 1 calc R U . . .
C6 C 0.5230(4) 1.1635(4) 0.7426(4) 0.0986(13) Uani 1 1 d D . . . .
H6 H 0.604621 1.242593 0.783062 0.118 Uiso 1 1 calc R U . . .
C4 C 0.4441(4) 1.0952(4) 0.8779(3) 0.0963(12) Uani 1 1 d . U . . .
H4 H 0.525264 1.174045 0.918877 0.116 Uiso 1 1 calc R U . . .
C8 C 0.3825(4) 1.0261(4) 0.5904(3) 0.0966(11) Uani 1 1 d D . . . .
H8 H 0.370382 1.012230 0.526385 0.116 Uiso 1 1 calc R U . . .
C3 C 0.3458(4) 1.0003(5) 0.9127(2) 0.1008(13) Uani 1 1 d . U . . .
H3 H 0.360908 1.014373 0.976842 0.121 Uiso 1 1 calc R U . . .
C7 C 0.5056(5) 1.1396(4) 0.6516(4) 0.1135(15) Uani 1 1 d D . . . .
H7 H 0.575811 1.198939 0.628595 0.136 Uiso 1 1 calc R U . . .

loop_
_atom_site_aniso_label
_atom_site_aniso_U_11
_atom_site_aniso_U_22
_atom_site_aniso_U_33
_atom_site_aniso_U_23
_atom_site_aniso_U_13
_atom_site_aniso_U_12
O5 0.0642(12) 0.0481(11) 0.0802(13) 0.0055(9) 0.0140(10) 0.0278(9)
O4 0.0503(11) 0.0623(12) 0.0792(13) 0.0092(10) 0.0057(9) 0.0293(9)
O3 0.0565(11) 0.0692(13) 0.0752(13) 0.0122(10) 0.0296(10) 0.0194(10)
O6 0.0560(12) 0.0447(12) 0.142(2) 0.0209(12) 0.0213(12) 0.0219(9)
O1 0.0836(15) 0.0664(13) 0.0722(13) 0.0054(11) 0.0328(11) 0.0182(11)
N1 0.0436(11) 0.0535(13) 0.0634(13) 0.0110(10) 0.0174(10) 0.0153(10)
N2 0.0362(10) 0.0421(11) 0.0731(14) 0.0082(10) 0.0098(9) 0.0130(9)
O2 0.0711(14) 0.0718(14) 0.140(2) 0.0201(14) 0.0562(14) 0.0354(12)
C13 0.0419(13) 0.0417(13) 0.0511(13) 0.0102(10) 0.0117(10) 0.0132(10)
C12 0.0499(14) 0.0428(13) 0.0491(13) 0.0144(11) 0.0131(11) 0.0182(11)
C14 0.0390(13) 0.0440(13) 0.0605(15) 0.0123(11) 0.0139(11) 0.0166(11)
C23 0.0551(9) 0.0549(9) 0.0778(11) 0.0148(8) 0.0215(8) 0.0193(8)
C11 0.0435(13) 0.0499(14) 0.0578(14) 0.0149(11) 0.0150(11) 0.0220(11)
C15 0.0421(14) 0.0456(15) 0.0732(17) 0.0142(12) 0.0161(12) 0.0177(11)
C16 0.0487(14) 0.0584(16) 0.0569(15) 0.0171(12) 0.0180(11) 0.0192(12)
C33 0.0448(14) 0.0534(15) 0.0643(16) 0.0169(12) 0.0151(12) 0.0227(12)
C24 0.0561(16) 0.0546(16) 0.0536(15) 0.0064(12) 0.0182(12) 0.0210(13)
C32 0.0512(14) 0.0454(14) 0.0723(17) 0.0179(12) 0.0214(12) 0.0220(12)
C30 0.0574(16) 0.0544(16) 0.0772(18) 0.0257(14) 0.0344(14) 0.0256(13)
C10 0.0560(11) 0.0462(10) 0.0817(12) 0.0111(10) 0.0173(10) 0.0212(9)
C34 0.0510(15) 0.0486(15) 0.0780(18) 0.0259(13) 0.0267(13) 0.0193(12)
C18 0.0504(16) 0.0685(18) 0.084(2) 0.0223(15) 0.0155(14) 0.0317(14)
C1 0.0492(15) 0.0603(17) 0.0645(17) 0.0035(13) 0.0125(12) 0.0266(13)
C19 0.0540(15) 0.0503(15) 0.0677(17) 0.0168(13) 0.0189(13) 0.0212(12)
C20 0.0560(16) 0.0542(16) 0.086(2) 0.0287(15) 0.0211(14) 0.0221(13)
C29 0.0588(16) 0.0535(16) 0.0636(17) 0.0183(13) 0.0235(13) 0.0225(13)
C17 0.0504(16) 0.0604(17) 0.0682(18) 0.0037(14) 0.0038(13) 0.0163(13)
C21 0.0551(9) 0.0549(9) 0.0778(11) 0.0148(8) 0.0215(8) 0.0193(8)
C9 0.0560(11) 0.0462(10) 0.0817(12) 0.0111(10) 0.0173(10) 0.0212(9)
C25 0.076(2) 0.0666(18) 0.0603(17) 0.0178(14) 0.0148(14) 0.0374(16)
C22 0.0551(9) 0.0549(9) 0.0778(11) 0.0148(8) 0.0215(8) 0.0193(8)
C5 0.0481(16) 0.0441(15) 0.102(2) -0.0069(15) 0.0011(15) 0.0172(13)
C36 0.0687(19) 0.0557(18) 0.084(2) 0.0086(15) 0.0218(16) 0.0229(15)
C31 0.0708(18) 0.0534(16) 0.084(2) 0.0286(15) 0.0264(15) 0.0302(14)
C2 0.0626(18) 0.089(2) 0.0583(18) 0.0072(15) 0.0136(14) 0.0359(17)
C26 0.080(2) 0.080(2) 0.0673(19) 0.0242(16) 0.0125(16) 0.0412(19)
C28 0.0597(18) 0.081(2) 0.0721(19) 0.0045(17) 0.0087(14) 0.0332(17)
C35 0.0512(17) 0.0598(18) 0.126(3) 0.0293(19) 0.0296(17) 0.0137(14)
C27 0.080(2) 0.101(3) 0.068(2) 0.0117(19) 0.0074(16) 0.049(2)
C6 0.068(2) 0.052(2) 0.151(4) 0.015(2) 0.025(2) 0.0156(17)
C4 0.065(2) 0.082(2) 0.105(3) -0.017(2) -0.0033(19) 0.0311(19)
C8 0.088(3) 0.079(2) 0.134(3) 0.052(2) 0.047(2) 0.034(2)
C3 0.091(3) 0.126(3) 0.063(2) -0.017(2) -0.0047(18) 0.062(3)
C7 0.095(3) 0.070(3) 0.176(5) 0.053(3) 0.058(3) 0.024(2)

loop_
_atom_type_symbol
_atom_type_description
_atom_type_scat_dispersion_real
_atom_type_scat_dispersion_imag
_atom_type_scat_source
C C 0.0033 0.0016 'International Tables Vol C Tables 4.2.6.8 and 6.1.1.4'
H H 0.0000 0.0000 'International Tables Vol C Tables 4.2.6.8 and 6.1.1.4'
N N 0.0061 0.0033 'International Tables Vol C Tables 4.2.6.8 and 6.1.1.4'
O O 0.0106 0.0060 'International Tables Vol C Tables 4.2.6.8 and 6.1.1.4'

loop_
_geom_angle_atom_site_label_1
_geom_angle_atom_site_label_2
_geom_angle_atom_site_label_3
_geom_angle
_geom_angle_site_symmetry_1
_geom_angle_site_symmetry_3
_geom_angle_publ_flag
C33 N1 C19 118.4(2) . . ?
C29 N1 C33 123.5(2) . . ?
C29 N1 C19 116.7(2) . . ?
C11 N2 C15 124.0(2) . . ?
C11 N2 C1 118.3(2) . . ?
C15 N2 C1 117.6(2) . . ?
C12 C13 C14 115.9(2) . . ?
C12 C13 C16 113.5(2) . . ?
C12 C13 C17 115.7(2) . . ?
C16 C13 C14 59.12(17) . . ?
C17 C13 C14 119.8(2) . . ?
C17 C13 C16 120.9(2) . . ?
O5 C12 C13 124.0(2) . . ?
O5 C12 C11 117.0(2) . . ?
C13 C12 C11 119.0(2) . . ?
C15 C14 C13 119.0(2) . . ?
C15 C14 C16 115.0(2) . . ?
C15 C14 C18 114.4(2) . . ?
C16 C14 C13 60.02(16) . . ?
C16 C14 C18 119.2(2) . . ?
C18 C14 C13 118.6(2) . . ?
C24 C23 C22 118.4(3) . . ?
C28 C23 C24 120.5(3) . . ?
C28 C23 C22 121.0(3) . . ?
O4 C11 N2 122.2(2) . . ?
O4 C11 C12 120.0(2) . . ?
N2 C11 C12 117.7(2) . . ?
O6 C15 N2 118.9(2) . . ?
O6 C15 C14 122.7(2) . . ?
N2 C15 C14 118.2(2) . . ?
C13 C16 H16A 117.7 . . ?
C13 C16 H16B 117.7 . . ?
C14 C16 C13 60.86(16) . . ?
C14 C16 H16A 117.7 . . ?
C14 C16 H16B 117.7 . . ?
H16A C16 H16B 114.8 . . ?
O3 C33 N1 119.4(2) . . ?
O3 C33 C32 122.0(2) . . ?
N1 C33 C32 118.4(2) . . ?
C23 C24 C25 117.8(3) . . ?
C19 C24 C23 119.0(3) . . ?
C19 C24 C25 123.2(3) . . ?
C33 C32 C34 118.8(2) . . ?
C33 C32 C36 113.7(2) . . ?
C33 C32 C31 114.6(2) . . ?
C36 C32 C34 118.8(2) . . ?
C36 C32 C31 121.2(2) . . ?
C31 C32 C34 59.43(18) . . ?
O2 C30 C34 124.1(3) . . ?
O2 C30 C29 116.7(2) . . ?
C34 C30 C29 119.2(2) . . ?
C1 C10 C9 123.6(3) . . ?
C1 C10 C5 117.3(3) . . ?
C5 C10 C9 119.0(3) . . ?
C30 C34 C32 114.6(2) . . ?
C30 C34 C31 116.6(3) . . ?
C30 C34 C35 115.1(2) . . ?
C31 C34 C32 59.20(18) . . ?
C31 C34 C35 119.7(2) . . ?
C35 C34 C32 120.2(3) . . ?
C14 C18 H18A 109.5 . . ?
C14 C18 H18B 109.5 . . ?
C14 C18 H18C 109.5 . . ?
H18A C18 H18B 109.5 . . ?
H18A C18 H18C 109.5 . . ?
H18B C18 H18C 109.5 . . ?
C10 C1 N2 119.2(3) . . ?
C2 C1 N2 118.3(3) . . ?
C2 C1 C10 122.5(3) . . ?
C24 C19 N1 118.8(2) . . ?
C20 C19 N1 120.0(3) . . ?
C20 C19 C24 121.2(3) . . ?
C19 C20 H20 118.9 . . ?
C19 C20 C21 122.2(3) . . ?
C21 C20 H20 118.9 . . ?
O1 C29 N1 122.6(3) . . ?
O1 C29 C30 120.2(2) . . ?
N1 C29 C30 117.2(2) . . ?
C13 C17 H17A 109.5 . . ?
C13 C17 H17B 109.5 . . ?
C13 C17 H17C 109.5 . . ?
H17A C17 H17B 109.5 . . ?
H17A C17 H17C 109.5 . . ?
H17B C17 H17C 109.5 . . ?
C20 C21 H21 120.6 . . ?
C22 C21 C20 118.8(3) . . ?
C22 C21 H21 120.6 . . ?
C10 C9 H9 120.6 . . ?
C8 C9 C10 118.9(3) . . ?
C8 C9 H9 120.6 . . ?
C24 C25 H25 120.6 . . ?
C26 C25 C24 118.8(3) . . ?
C26 C25 H25 120.6 . . ?
C23 C22 H22 119.8 . . ?
C21 C22 C23 120.4(3) . . ?
C21 C22 H22 119.8 . . ?
C10 C5 C6 117.5(3) . . ?
C4 C5 C10 120.7(3) . . ?
C4 C5 C6 121.8(3) . . ?
C32 C36 H36A 109.5 . . ?
C32 C36 H36B 109.5 . . ?
C32 C36 H36C 109.5 . . ?
H36A C36 H36B 109.5 . . ?
H36A C36 H36C 109.5 . . ?
H36B C36 H36C 109.5 . . ?
C32 C31 C34 61.37(18) . . ?
C32 C31 H31A 117.6 . . ?
C32 C31 H31B 117.6 . . ?
C34 C31 H31A 117.6 . . ?
C34 C31 H31B 117.6 . . ?
H31A C31 H31B 114.7 . . ?
C1 C2 H2 119.8 . . ?
C1 C2 C3 120.4(4) . . ?
C3 C2 H2 119.8 . . ?
C25 C26 H26 119.0 . . ?
C25 C26 C27 122.1(3) . . ?
C27 C26 H26 119.0 . . ?
C23 C28 H28 119.7 . . ?
C27 C28 C23 120.5(3) . . ?
C27 C28 H28 119.7 . . ?
C34 C35 H35A 109.5 . . ?
C34 C35 H35B 109.5 . . ?
C34 C35 H35C 109.5 . . ?
H35A C35 H35B 109.5 . . ?
H35A C35 H35C 109.5 . . ?
H35B C35 H35C 109.5 . . ?
C26 C27 H27 119.9 . . ?
C28 C27 C26 120.3(3) . . ?
C28 C27 H27 119.9 . . ?
C5 C6 H6 118.8 . . ?
C7 C6 C5 122.3(4) . . ?
C7 C6 H6 118.8 . . ?
C5 C4 H4 120.0 . . ?
C3 C4 C5 120.1(3) . . ?
C3 C4 H4 120.0 . . ?
C9 C8 H8 118.8 . . ?
C9 C8 C7 122.4(4) . . ?
C7 C8 H8 118.8 . . ?
C2 C3 H3 120.5 . . ?
C4 C3 C2 119.0(4) . . ?
C4 C3 H3 120.5 . . ?
C6 C7 C8 119.8(4) . . ?
C6 C7 H7 120.1 . . ?
C8 C7 H7 120.1 . . ?

loop_
_geom_bond_atom_site_label_1
_geom_bond_atom_site_label_2
_geom_bond_distance
_geom_bond_site_symmetry_2
_geom_bond_publ_flag
O5 C12 1.203(3) . ?
O4 C11 1.206(3) . ?
O3 C33 1.209(3) . ?
O6 C15 1.201(3) . ?
O1 C29 1.205(3) . ?
N1 C33 1.405(3) . ?
N1 C19 1.479(3) . ?
N1 C29 1.384(3) . ?
N2 C11 1.376(3) . ?
N2 C15 1.416(3) . ?
N2 C1 1.472(3) . ?
O2 C30 1.206(3) . ?
C13 C12 1.472(3) . ?
C13 C14 1.528(3) . ?
C13 C16 1.515(3) . ?
C13 C17 1.512(3) . ?
C12 C11 1.538(3) . ?
C14 C15 1.479(3) . ?
C14 C16 1.501(4) . ?
C14 C18 1.513(4) . ?
C23 C24 1.417(4) . ?
C23 C22 1.438(4) . ?
C23 C28 1.394(4) . ?
C16 H16A 0.9700 . ?
C16 H16B 0.9700 . ?
C33 C32 1.492(4) . ?
C24 C19 1.394(4) . ?
C24 C25 1.446(4) . ?
C32 C34 1.536(4) . ?
C32 C36 1.502(4) . ?
C32 C31 1.503(4) . ?
C30 C34 1.463(4) . ?
C30 C29 1.531(4) . ?
C10 C1 1.401(4) . ?
C10 C9 1.420(4) . ?
C10 C5 1.415(4) . ?
C34 C31 1.507(4) . ?
C34 C35 1.509(4) . ?
C18 H18A 0.9600 . ?
C18 H18B 0.9600 . ?
C18 H18C 0.9600 . ?
C1 C2 1.343(4) . ?
C19 C20 1.339(4) . ?
C20 H20 0.9300 . ?
C20 C21 1.403(4) . ?
C17 H17A 0.9600 . ?
C17 H17B 0.9600 . ?
C17 H17C 0.9600 . ?
C21 H21 0.9300 . ?
C21 C22 1.373(4) . ?
C9 H9 0.9300 . ?
C9 C8 1.363(4) . ?
C25 H25 0.9300 . ?
C25 C26 1.353(4) . ?
C22 H22 0.9300 . ?
C5 C6 1.429(5) . ?
C5 C4 1.395(5) . ?
C36 H36A 0.9600 . ?
C36 H36B 0.9600 . ?
C36 H36C 0.9600 . ?
C31 H31A 0.9700 . ?
C31 H31B 0.9700 . ?
C2 H2 0.9300 . ?
C2 C3 1.417(5) . ?
C26 H26 0.9300 . ?
C26 C27 1.407(5) . ?
C28 H28 0.9300 . ?
C28 C27 1.341(5) . ?
C35 H35A 0.9600 . ?
C35 H35B 0.9600 . ?
C35 H35C 0.9600 . ?
C27 H27 0.9300 . ?
C6 H6 0.9300 . ?
C6 C7 1.315(6) . ?
C4 H4 0.9300 . ?
C4 C3 1.389(6) . ?
C8 H8 0.9300 . ?
C8 C7 1.381(6) . ?
C3 H3 0.9300 . ?
C7 H7 0.9300 . ?

loop_
_geom_torsion_atom_site_label_1
_geom_torsion_atom_site_label_2
_geom_torsion_atom_site_label_3
_geom_torsion_atom_site_label_4
_geom_torsion
_geom_torsion_site_symmetry_1
_geom_torsion_site_symmetry_2
_geom_torsion_site_symmetry_3
_geom_torsion_site_symmetry_4
_geom_torsion_publ_flag
O5 C12 C11 O4 -17.1(4) . . . . ?
O5 C12 C11 N2 161.1(2) . . . . ?
O3 C33 C32 C34 -165.7(3) . . . . ?
O3 C33 C32 C36 -18.3(4) . . . . ?
O3 C33 C32 C31 127.1(3) . . . . ?
N1 C33 C32 C34 18.8(4) . . . . ?
N1 C33 C32 C36 166.2(2) . . . . ?
N1 C33 C32 C31 -48.4(3) . . . . ?
N1 C19 C20 C21 -179.7(2) . . . . ?
N2 C1 C2 C3 -177.9(3) . . . . ?
O2 C30 C34 C32 152.7(3) . . . . ?
O2 C30 C34 C31 -140.9(3) . . . . ?
O2 C30 C34 C35 7.1(5) . . . . ?
O2 C30 C29 O1 24.5(4) . . . . ?
O2 C30 C29 N1 -152.8(3) . . . . ?
C13 C12 C11 O4 161.8(2) . . . . ?
C13 C12 C11 N2 -20.0(3) . . . . ?
C13 C14 C15 O6 164.7(3) . . . . ?
C13 C14 C15 N2 -20.0(4) . . . . ?
C12 C13 C14 C15 0.7(3) . . . . ?
C12 C13 C14 C16 -103.0(2) . . . . ?
C12 C13 C14 C18 147.9(2) . . . . ?
C12 C13 C16 C14 107.2(2) . . . . ?
C14 C13 C12 O5 -162.4(3) . . . . ?
C14 C13 C12 C11 18.7(3) . . . . ?
C23 C24 C19 N1 179.8(2) . . . . ?
C23 C24 C19 C20 0.0(4) . . . . ?
C23 C24 C25 C26 -1.0(4) . . . . ?
C23 C28 C27 C26 -1.9(5) . . . . ?
C11 N2 C15 O6 -164.4(3) . . . . ?
C11 N2 C15 C14 20.1(4) . . . . ?
C11 N2 C1 C10 92.8(3) . . . . ?
C11 N2 C1 C2 -87.5(3) . . . . ?
C15 N2 C11 O4 178.0(2) . . . . ?
C15 N2 C11 C12 -0.1(4) . . . . ?
C15 N2 C1 C10 -86.4(3) . . . . ?
C15 N2 C1 C2 93.3(3) . . . . ?
C15 C14 C16 C13 -110.5(2) . . . . ?
C16 C13 C12 O5 131.8(3) . . . . ?
C16 C13 C12 C11 -47.0(3) . . . . ?
C16 C13 C14 C15 103.7(3) . . . . ?
C16 C13 C14 C18 -109.1(3) . . . . ?
C16 C14 C15 O6 -127.2(3) . . . . ?
C16 C14 C15 N2 48.2(3) . . . . ?
C33 N1 C19 C24 -87.0(3) . . . . ?
C33 N1 C19 C20 92.8(3) . . . . ?
C33 N1 C29 O1 -178.9(3) . . . . ?
C33 N1 C29 C30 -1.7(4) . . . . ?
C33 C32 C34 C30 4.4(4) . . . . ?
C33 C32 C34 C31 -103.1(3) . . . . ?
C33 C32 C34 C35 148.2(3) . . . . ?
C33 C32 C31 C34 110.1(2) . . . . ?
C24 C23 C22 C21 0.1(4) . . . . ?
C24 C23 C28 C27 1.6(5) . . . . ?
C24 C19 C20 C21 0.0(4) . . . . ?
C24 C25 C26 C27 0.7(4) . . . . ?
C30 C34 C31 C32 -104.1(3) . . . . ?
C10 C1 C2 C3 1.9(5) . . . . ?
C10 C9 C8 C7 -0.3(5) . . . . ?
C10 C5 C6 C7 -1.0(6) . . . . ?
C10 C5 C4 C3 1.0(5) . . . . ?
C34 C30 C29 O1 -156.4(3) . . . . ?
C34 C30 C29 N1 26.4(4) . . . . ?
C18 C14 C15 O6 16.2(4) . . . . ?
C18 C14 C15 N2 -168.5(2) . . . . ?
C18 C14 C16 C13 108.0(3) . . . . ?
C1 N2 C11 O4 -1.1(4) . . . . ?
C1 N2 C11 C12 -179.3(2) . . . . ?
C1 N2 C15 O6 14.8(4) . . . . ?
C1 N2 C15 C14 -160.8(2) . . . . ?
C1 C10 C9 C8 -177.3(3) . . . . ?
C1 C10 C5 C6 178.0(3) . . . . ?
C1 C10 C5 C4 0.0(4) . . . . ?
C1 C2 C3 C4 -0.8(5) . . . . ?
C19 N1 C33 O3 -2.2(4) . . . . ?
C19 N1 C33 C32 173.5(2) . . . . ?
C19 N1 C29 O1 -12.6(4) . . . . ?
C19 N1 C29 C30 164.5(2) . . . . ?
C19 C24 C25 C26 177.8(3) . . . . ?
C19 C20 C21 C22 -0.1(4) . . . . ?
C20 C21 C22 C23 0.0(4) . . . . ?
C29 N1 C33 O3 163.9(3) . . . . ?
C29 N1 C33 C32 -20.5(4) . . . . ?
C29 N1 C19 C24 106.0(3) . . . . ?
C29 N1 C19 C20 -74.2(3) . . . . ?
C29 C30 C34 C32 -26.4(4) . . . . ?
C29 C30 C34 C31 40.0(4) . . . . ?
C29 C30 C34 C35 -172.0(3) . . . . ?
C17 C13 C12 O5 -14.4(4) . . . . ?
C17 C13 C12 C11 166.8(2) . . . . ?
C17 C13 C14 C15 -145.9(3) . . . . ?
C17 C13 C14 C16 110.4(3) . . . . ?
C17 C13 C14 C18 1.2(4) . . . . ?
C17 C13 C16 C14 -108.5(3) . . . . ?
C9 C10 C1 N2 -2.5(4) . . . . ?
C9 C10 C1 C2 177.7(3) . . . . ?
C9 C10 C5 C6 -1.2(4) . . . . ?
C9 C10 C5 C4 -179.2(3) . . . . ?
C9 C8 C7 C6 -1.9(7) . . . . ?
C25 C24 C19 N1 1.0(4) . . . . ?
C25 C24 C19 C20 -178.8(3) . . . . ?
C25 C26 C27 C28 0.8(5) . . . . ?
C22 C23 C24 C19 -0.1(4) . . . . ?
C22 C23 C24 C25 178.8(3) . . . . ?
C22 C23 C28 C27 -177.3(3) . . . . ?
C5 C10 C1 N2 178.3(2) . . . . ?
C5 C10 C1 C2 -1.4(4) . . . . ?
C5 C10 C9 C8 1.8(4) . . . . ?
C5 C6 C7 C8 2.6(7) . . . . ?
C5 C4 C3 C2 -0.6(5) . . . . ?
C36 C32 C34 C30 -141.3(3) . . . . ?
C36 C32 C34 C31 111.2(3) . . . . ?
C36 C32 C34 C35 2.5(4) . . . . ?
C36 C32 C31 C34 -107.3(3) . . . . ?
C31 C32 C34 C30 107.5(3) . . . . ?
C31 C32 C34 C35 -108.7(3) . . . . ?
C28 C23 C24 C19 -179.0(3) . . . . ?
C28 C23 C24 C25 -0.1(4) . . . . ?
C28 C23 C22 C21 179.0(3) . . . . ?
C35 C34 C31 C32 109.5(3) . . . . ?
C6 C5 C4 C3 -176.9(3) . . . . ?
C4 C5 C6 C7 177.0(4) . . . . ?
